data_7109452
loop_
_publ_author_name
'Ori Gidron'
'Neta Varsano'
'Linda J. W. Shimon'
'Gregory Leitus'
'Michael Bendikov'

_publ_section_title
;
 Study of a bifuran vs. bithiophene unit for the rational design of
 pi-conjugated systems. What have we learned?
;
_journal_name_full Chem.Commun.
_journal_page_first 6256
_journal_paper_doi 10.1039/c3cc41795f
_journal_volume 49
_journal_year 2013
_chemical_formula_moiety 'C16 H10 O2 S2'
_chemical_formula_sum 'C16 H10 O2 S2'
_chemical_formula_weight 298.36
_chemical_name_systematic
;
?
;
_space_group_IT_number 61
_symmetry_cell_setting orthorhombic
_symmetry_space_group_name_Hall '-P 2ac 2ab'
_symmetry_space_group_name_H-M 'P b c a'
_atom_sites_solution_hydrogens geom
_atom_sites_solution_primary direct
_atom_sites_solution_secondary difmap
_audit_creation_method SHELXL-97
_cell_angle_alpha 90.00
_cell_angle_beta 90.00
_cell_angle_gamma 90.00
_cell_formula_units_Z 4
_cell_length_a 7.4341(7)
_cell_length_b 7.5723(6)
_cell_length_c 23.450(2)
_cell_measurement_reflns_used 11141
_cell_measurement_temperature 100(2)
_cell_measurement_theta_max 27.47
_cell_measurement_theta_min 2.04
_cell_volume 1320.1(2)
_computing_cell_refinement 'Bruker Apex2'
_computing_data_collection 'Bruker Apex2'
_computing_data_reduction 'Bruker Apex2'
_computing_molecular_graphics 'Bruker SHELXTL'
_computing_publication_material 'Bruker SHELXTL'
_computing_structure_refinement 'SHELXL-97 (Sheldrick, 1997)'
_computing_structure_solution 'SHELXS-97 (Sheldrick, 1990)'
_diffrn_ambient_temperature 100(2)
_diffrn_measured_fraction_theta_full 0.996
_diffrn_measured_fraction_theta_max 0.996
_diffrn_measurement_device_type 'Bruker Kappa Apex2 CCD'
_diffrn_measurement_method 'phi and omega scans'
_diffrn_radiation_monochromator graphite
_diffrn_radiation_source 'fine-focus sealed tube'
_diffrn_radiation_type MoK\a
_diffrn_radiation_wavelength 0.71073
_diffrn_reflns_av_R_equivalents 0.0470
_diffrn_reflns_av_sigmaI/netI 0.0350
_diffrn_reflns_limit_h_max 9
_diffrn_reflns_limit_h_min -9
_diffrn_reflns_limit_k_max 9
_diffrn_reflns_limit_k_min -9
_diffrn_reflns_limit_l_max 30
_diffrn_reflns_limit_l_min -29
_diffrn_reflns_number 11141
_diffrn_reflns_theta_full 27.47
_diffrn_reflns_theta_max 27.47
_diffrn_reflns_theta_min 3.24
_exptl_absorpt_coefficient_mu 0.400
_exptl_absorpt_correction_T_max 0.9920
_exptl_absorpt_correction_T_min 0.9067
_exptl_absorpt_correction_type multi-scan
_exptl_absorpt_process_details 'Bruker SHELXTL'
_exptl_crystal_colour yellow
_exptl_crystal_density_diffrn 1.501
_exptl_crystal_density_method 'not measured'
_exptl_crystal_description plate
_exptl_crystal_F_000 616
_exptl_crystal_size_max 0.25
_exptl_crystal_size_mid 0.09
_exptl_crystal_size_min 0.02
_refine_diff_density_max 0.424
_refine_diff_density_min -0.589
_refine_diff_density_rms 0.075
_refine_ls_extinction_method none
_refine_ls_goodness_of_fit_ref 1.092
_refine_ls_hydrogen_treatment constr
_refine_ls_matrix_type full
_refine_ls_number_parameters 91
_refine_ls_number_reflns 1503
_refine_ls_number_restraints 0
_refine_ls_restrained_S_all 1.092
_refine_ls_R_factor_all 0.0540
_refine_ls_R_factor_gt 0.0397
_refine_ls_shift/su_max 0.000
_refine_ls_shift/su_mean 0.000
_refine_ls_structure_factor_coef Fsqd
_refine_ls_weighting_details 'calc w=1/[\s^2^(Fo^2^)+(0.0386P)^2^+1.2489P] where P=(Fo^2^+2Fc^2^)/3'
_refine_ls_weighting_scheme calc
_refine_ls_wR_factor_gt 0.0943
_refine_ls_wR_factor_ref 0.1019
_reflns_number_gt 1240
_reflns_number_total 1503
_reflns_threshold_expression >2sigma(I)
_cod_data_source_file c3cc41795f.txt
_cod_data_source_block bd126
_cod_original_sg_symbol_Hall -P2ac2ab
_cod_original_sg_symbol_H-M Pbca
_cod_database_code 7109452

loop_
_symmetry_equiv_pos_as_xyz
'x, y, z'
'x+1/2, -y+1/2, -z'
'-x, y+1/2, -z+1/2'
'-x+1/2, -y, z+1/2'
'-x, -y, -z'
'-x-1/2, y-1/2, z'
'x, -y-1/2, z-1/2'
'x-1/2, y, -z-1/2'

loop_
_atom_site_label
_atom_site_type_symbol
_atom_site_fract_x
_atom_site_fract_y
_atom_site_fract_z
_atom_site_U_iso_or_equiv
_atom_site_adp_type
_atom_site_occupancy
_atom_site_symmetry_multiplicity
_atom_site_calc_flag
_atom_site_refinement_flags
S1 S -0.05386(6) 0.26398(6) 0.96553(2) 0.01997(17) Uani 1 1 d .
O1 O 0.06089(19) 0.42061(17) 0.80707(6) 0.0236(3) Uani 1 1 d .
C1 C 0.0165(3) 0.5803(3) 0.78268(10) 0.0258(5) Uani 1 1 d .
H1 H 0.0492 0.6153 0.7452 0.031 Uiso 1 1 calc R
C2 C -0.0789(3) 0.6792(3) 0.81900(10) 0.0268(5) Uani 1 1 d .
H2 H -0.1254 0.7941 0.8121 0.032 Uiso 1 1 calc R
C3 C -0.0971(3) 0.5786(3) 0.87001(10) 0.0234(5) Uani 1 1 d .
H3 H -0.1580 0.6136 0.9038 0.028 Uiso 1 1 calc R
C4 C -0.0110(2) 0.4236(2) 0.86106(9) 0.0187(4) Uani 1 1 d .
C5 C 0.0159(2) 0.2678(2) 0.89531(9) 0.0193(4) Uani 1 1 d .
C6 C 0.0883(3) 0.1090(2) 0.87933(9) 0.0212(4) Uani 1 1 d .
H6 H 0.1350 0.0861 0.8424 0.025 Uiso 1 1 calc R
C7 C 0.0860(2) -0.0168(2) 0.92365(9) 0.0205(4) Uani 1 1 d .
H7 H 0.1311 -0.1335 0.9195 0.025 Uiso 1 1 calc R
C8 C 0.0124(2) 0.0453(2) 0.97332(8) 0.0184(4) Uani 1 1 d .

loop_
_atom_site_aniso_label
_atom_site_aniso_U_11
_atom_site_aniso_U_22
_atom_site_aniso_U_33
_atom_site_aniso_U_23
_atom_site_aniso_U_13
_atom_site_aniso_U_12
S1 0.0215(3) 0.0163(2) 0.0221(3) -0.00254(18) 0.0012(2) 0.00143(17)
O1 0.0283(7) 0.0229(7) 0.0197(8) -0.0013(6) 0.0015(6) 0.0006(6)
C1 0.0307(11) 0.0246(9) 0.0221(12) 0.0053(8) -0.0041(9) -0.0014(9)
C2 0.0254(10) 0.0216(9) 0.0333(14) 0.0023(9) -0.0039(10) 0.0000(8)
C3 0.0211(9) 0.0227(9) 0.0265(13) -0.0009(8) 0.0024(9) 0.0011(8)
C4 0.0150(8) 0.0212(9) 0.0200(11) -0.0023(7) -0.0008(8) -0.0030(7)
C5 0.0142(8) 0.0202(9) 0.0237(12) -0.0013(8) -0.0014(8) -0.0026(7)
C6 0.0172(9) 0.0228(9) 0.0236(12) -0.0035(8) 0.0005(8) 0.0002(7)
C7 0.0173(9) 0.0200(9) 0.0242(12) -0.0034(8) 0.0000(8) 0.0021(7)
C8 0.0146(8) 0.0178(8) 0.0227(11) -0.0023(7) -0.0016(8) 0.0006(7)

loop_
_atom_type_symbol
_atom_type_description
_atom_type_scat_dispersion_real
_atom_type_scat_dispersion_imag
_atom_type_scat_source
C C 0.0033 0.0016 'International Tables Vol C Tables 4.2.6.8 and 6.1.1.4'
H H 0.0000 0.0000 'International Tables Vol C Tables 4.2.6.8 and 6.1.1.4'
O O 0.0106 0.0060 'International Tables Vol C Tables 4.2.6.8 and 6.1.1.4'
S S 0.1246 0.1234 'International Tables Vol C Tables 4.2.6.8 and 6.1.1.4'

loop_
_geom_angle_atom_site_label_1
_geom_angle_atom_site_label_2
_geom_angle_atom_site_label_3
_geom_angle
_geom_angle_site_symmetry_1
_geom_angle_site_symmetry_3
C5 S1 C8 91.78(9) . .
C4 O1 C1 105.96(16) . .
C2 C1 O1 110.7(2) . .
C2 C1 H1 124.6 . .
O1 C1 H1 124.6 . .
C1 C2 C3 106.60(18) . .
C1 C2 H2 126.7 . .
C3 C2 H2 126.7 . .
C4 C3 C2 106.77(19) . .
C4 C3 H3 126.6 . .
C2 C3 H3 126.6 . .
C3 C4 O1 109.94(18) . .
C3 C4 C5 133.6(2) . .
O1 C4 C5 116.48(17) . .
C6 C5 C4 128.4(2) . .
C6 C5 S1 111.36(15) . .
C4 C5 S1 120.23(15) . .
C5 C6 C7 112.76(19) . .
C5 C6 H6 123.6 . .
C7 C6 H6 123.6 . .
C8 C7 C6 113.53(17) . .
C8 C7 H7 123.2 . .
C6 C7 H7 123.2 . .
C7 C8 C8 128.8(2) . 5_557
C7 C8 S1 110.55(14) . .
C8 C8 S1 120.64(19) 5_557 .

loop_
_geom_bond_atom_site_label_1
_geom_bond_atom_site_label_2
_geom_bond_distance
_geom_bond_site_symmetry_2
S1 C5 1.727(2) .
S1 C8 1.7373(19) .
O1 C4 1.374(3) .
O1 C1 1.378(2) .
C1 C2 1.338(3) .
C1 H1 0.9500 .
C2 C3 1.425(3) .
C2 H2 0.9500 .
C3 C4 1.353(3) .
C3 H3 0.9500 .
C4 C5 1.441(3) .
C5 C6 1.369(3) .
C6 C7 1.410(3) .
C6 H6 0.9500 .
C7 C8 1.370(3) .
C7 H7 0.9500 .
C8 C8 1.439(4) 5_557

loop_
_geom_torsion_atom_site_label_1
_geom_torsion_atom_site_label_2
_geom_torsion_atom_site_label_3
_geom_torsion_atom_site_label_4
_geom_torsion
_geom_torsion_site_symmetry_4
C4 O1 C1 C2 -0.2(2) .
O1 C1 C2 C3 0.2(2) .
C1 C2 C3 C4 -0.1(2) .
C2 C3 C4 O1 0.0(2) .
C2 C3 C4 C5 -178.9(2) .
C1 O1 C4 C3 0.1(2) .
C1 O1 C4 C5 179.23(17) .
C3 C4 C5 C6 171.5(2) .
O1 C4 C5 C6 -7.3(3) .
C3 C4 C5 S1 -6.1(3) .
O1 C4 C5 S1 175.08(13) .
C8 S1 C5 C6 -0.72(15) .
C8 S1 C5 C4 177.25(16) .
C4 C5 C6 C7 -177.19(19) .
S1 C5 C6 C7 0.6(2) .
C5 C6 C7 C8 -0.1(2) .
C6 C7 C8 C8 179.8(2) 5_557
C6 C7 C8 S1 -0.5(2) .
C5 S1 C8 C7 0.69(15) .
C5 S1 C8 C8 -179.6(2) 5_557
